data_2214463
loop_
_publ_author_name
'Madeleine Helliwell'
'Mostafa H. Alamdari'
'Mehdi M. Baradarani'
'John A. Joule'

_publ_section_title
;
 Hexahydrocycloocta[<i>b</i>]quinoxaline formation from
 1,2-diacetoxycycloocta-5,6-dione
;
_journal_coeditor_code YM2054
_journal_issue 7
_journal_name_full 'Acta Crystallographica Section E'
_journal_page_first o3182
_journal_page_last o3182
_journal_paper_doi 10.1107/S1600536807025482
_journal_volume 63
_journal_year 2007
_chemical_formula_iupac 'C18 H20 N2 O4'
_chemical_formula_moiety 'C18 H20 N2 O4'
_chemical_formula_sum 'C18 H20 N2 O4'
_chemical_formula_weight 328.36
_chemical_melting_point .391E-305
_chemical_name_systematic
;
trans-6,7,8,9,10,11-Hexahydrocycloocta[b]quinoxaline-8,9-diyl diacetate
;
_space_group_IT_number 14
_symmetry_cell_setting monoclinic
_symmetry_space_group_name_Hall '-P 2yn'
_symmetry_space_group_name_H-M 'P 1 21/n 1'
_atom_sites_solution_hydrogens geom
_atom_sites_solution_primary direct
_atom_sites_solution_secondary difmap
_audit_creation_method SHELXL97
_cell_angle_alpha 90.00
_cell_angle_beta 108.177(2)
_cell_angle_gamma 90.00
_cell_formula_units_Z 4
_cell_length_a 9.4108(8)
_cell_length_b 12.6470(11)
_cell_length_c 14.5249(13)
_cell_measurement_reflns_used 1632
_cell_measurement_temperature 100(2)
_cell_measurement_theta_max 23.99
_cell_measurement_theta_min 2.30
_cell_volume 1642.5(2)
_computing_cell_refinement SMART
_computing_data_collection 'SMART (Bruker, 2001)'
_computing_data_reduction 'SAINT (Bruker, 2002)'
_computing_molecular_graphics 'SHELXTL (Bruker, 2001)'
_computing_publication_material SHELXTL
_computing_structure_refinement 'SHELXL97 (Sheldrick, 1997)'
_computing_structure_solution 'SHELXS97 (Sheldrick, 1997)'
_diffrn_ambient_temperature 100(2)
_diffrn_measured_fraction_theta_full 0.991
_diffrn_measured_fraction_theta_max 0.991
_diffrn_measurement_device_type 'Bruker SMART CCD area-detector'
_diffrn_measurement_method '\f and \w'
_diffrn_radiation_monochromator graphite
_diffrn_radiation_source 'fine-focus sealed tube'
_diffrn_radiation_type MoK\a
_diffrn_radiation_wavelength 0.71073
_diffrn_reflns_av_R_equivalents 0.0522
_diffrn_reflns_av_sigmaI/netI 0.0775
_diffrn_reflns_limit_h_max 11
_diffrn_reflns_limit_h_min -11
_diffrn_reflns_limit_k_max 15
_diffrn_reflns_limit_k_min -8
_diffrn_reflns_limit_l_max 18
_diffrn_reflns_limit_l_min -17
_diffrn_reflns_number 9291
_diffrn_reflns_theta_full 26.44
_diffrn_reflns_theta_max 26.44
_diffrn_reflns_theta_min 2.18
_exptl_absorpt_coefficient_mu 0.095
_exptl_absorpt_correction_T_max 0.9906
_exptl_absorpt_correction_T_min 0.9631
_exptl_absorpt_correction_type none
_exptl_crystal_colour colourless
_exptl_crystal_density_diffrn 1.328
_exptl_crystal_density_method 'not measured'
_exptl_crystal_description plate
_exptl_crystal_F_000 696
_exptl_crystal_size_max 0.40
_exptl_crystal_size_mid 0.30
_exptl_crystal_size_min 0.10
_refine_diff_density_max 0.205
_refine_diff_density_min -0.204
_refine_ls_extinction_method none
_refine_ls_goodness_of_fit_ref 0.836
_refine_ls_hydrogen_treatment constr
_refine_ls_matrix_type full
_refine_ls_number_parameters 240
_refine_ls_number_reflns 3356
_refine_ls_number_restraints 1
_refine_ls_restrained_S_all 0.855
_refine_ls_R_factor_all 0.0779
_refine_ls_R_factor_gt 0.0415
_refine_ls_shift/su_max 0.001
_refine_ls_shift/su_mean 0.000
_refine_ls_structure_factor_coef Fsqd
_refine_ls_weighting_details 'calc w = 1/[\s^2^(Fo^2^)+(0.0357P)^2^] where P=(Fo^2^+2Fc^2^)/3'
_refine_ls_weighting_scheme calc
_refine_ls_wR_factor_gt 0.0821
_refine_ls_wR_factor_ref 0.0894
_reflns_number_gt 1960
_reflns_number_total 3356
_reflns_threshold_expression I>2\s(I)
_cod_data_source_file ym2054.cif
_cod_data_source_block I
_cod_original_sg_symbol_H-M 'P 21/n'
_cod_database_code 2214463
_cod_database_fobs_code 2214463

loop_
_symmetry_equiv_pos_as_xyz
'x, y, z'
'-x+1/2, y+1/2, -z+1/2'
'-x, -y, -z'
'x-1/2, -y-1/2, z-1/2'

loop_
_atom_site_type_symbol
_atom_site_label
_atom_site_fract_x
_atom_site_fract_y
_atom_site_fract_z
_atom_site_U_iso_or_equiv
_atom_site_adp_type
_atom_site_calc_flag
_atom_site_refinement_flags
_atom_site_occupancy
_atom_site_disorder_assembly
_atom_site_disorder_group
O O1 1.0620(2) 0.89998(18) 0.34648(13) 0.0291(5) Uani d PD 0.768(4) A 1
O O2 1.0940(2) 0.75700(19) 0.44192(15) 0.0550(8) Uani d P 0.768(4) A 1
O O3 0.72848(19) 1.05380(19) 0.32464(12) 0.0277(5) Uani d P 0.768(4) A 1
O O1B 1.1075(8) 0.9328(5) 0.3444(5) 0.024(2) Uiso d PD 0.232(4) A 2
O O2B 1.1174(6) 0.8335(6) 0.4743(4) 0.037(2) Uiso d P 0.232(4) A 2
O O3B 0.7117(7) 0.9997(6) 0.3176(5) 0.0285(19) Uiso d P 0.232(4) A 2
O O4 0.69096(16) 0.97625(11) 0.45751(10) 0.0554(4) Uani d . 1 A .
N N1 0.98120(15) 0.83903(11) 0.10558(10) 0.0268(4) Uani d . 1 . .
N N2 1.10797(15) 1.04284(11) 0.13626(10) 0.0267(4) Uani d . 1 A .
C C1 0.91975(18) 0.91665(14) 0.13993(11) 0.0249(4) Uani d . 1 A .
C C2 0.77806(18) 0.89132(15) 0.16289(12) 0.0308(5) Uani d . 1 A .
H H2A 0.7211 0.8376 0.1163 0.037 Uiso calc R 1 . .
H H2B 0.7158 0.9559 0.1538 0.037 Uiso calc R 1 . .
C C3 0.80500(19) 0.84975(14) 0.26634(12) 0.0305(4) Uani d . 1 . .
H H3A 0.7067 0.8452 0.2776 0.037 Uiso calc R 1 A 1
H H3B 0.8441 0.7768 0.2691 0.037 Uiso calc R 1 A 1
C C4 0.9107(3) 0.9117(2) 0.35072(18) 0.0304(7) Uani d P 0.768(4) A 1
H H4 0.9074 0.8774 0.4120 0.037 Uiso calc PR 0.768(4) A 1
C C5 0.8866(3) 1.03003(19) 0.36028(16) 0.0301(7) Uani d P 0.768(4) A 1
H H5 0.9214 1.0470 0.4311 0.036 Uiso calc PR 0.768(4) A 1
C C4B 0.8414(10) 0.9287(8) 0.3417(7) 0.025(3) Uiso d P 0.232(4) A 2
H H4B 0.8461 0.8922 0.4036 0.030 Uiso calc PR 0.232(4) A 2
C C5B 0.9849(9) 0.9962(6) 0.3616(5) 0.020(2) Uiso d P 0.232(4) A 2
H H5B 1.0179 1.0113 0.4327 0.024 Uiso calc PR 0.232(4) A 2
C C6 0.96715(19) 1.10592(14) 0.31121(12) 0.0293(4) Uani d . 1 . .
H H6A 1.0752 1.0890 0.3350 0.035 Uiso calc R 1 A 1
H H6B 0.9552 1.1784 0.3334 0.035 Uiso calc R 1 A 1
C C7 0.91850(18) 1.10711(14) 0.20033(12) 0.0285(4) Uani d . 1 A .
H H7A 0.8081 1.1017 0.1754 0.034 Uiso calc R 1 . .
H H7B 0.9471 1.1759 0.1788 0.034 Uiso calc R 1 . .
C C8 0.98452(17) 1.02016(14) 0.15627(11) 0.0243(4) Uani d . 1 . .
C C9 1.11112(18) 0.86141(14) 0.08546(11) 0.0244(4) Uani d . 1 A .
C C10 1.18255(19) 0.78094(15) 0.04906(12) 0.0296(4) Uani d . 1 . .
H H10 1.1418 0.7116 0.0396 0.036 Uiso calc R 1 . .
C C11 1.31064(19) 0.80316(15) 0.02752(12) 0.0323(5) Uani d . 1 . .
H H11 1.3592 0.7487 0.0036 0.039 Uiso calc R 1 . .
C C12 1.37116(18) 0.90505(16) 0.04022(12) 0.0319(5) Uani d . 1 . .
H H12 1.4598 0.9192 0.0242 0.038 Uiso calc R 1 . .
C C13 1.30442(18) 0.98434(15) 0.07531(12) 0.0310(5) Uani d . 1 A .
H H13 1.3461 1.0534 0.0833 0.037 Uiso calc R 1 . .
C C14 1.17343(18) 0.96348(14) 0.09967(11) 0.0237(4) Uani d . 1 . .
C C15 1.1460(2) 0.8237(2) 0.39717(15) 0.0515(6) Uani d D 1 . .
C C16 1.29052(19) 0.80853(15) 0.38052(13) 0.0368(5) Uani d . 1 A .
H H16A 1.3247 0.7357 0.3970 0.055 Uiso calc R 1 . .
H H16B 1.3640 0.8578 0.4213 0.055 Uiso calc R 1 . .
H H16C 1.2794 0.8220 0.3122 0.055 Uiso calc R 1 . .
C C17 0.6419(2) 1.02199(16) 0.38171(14) 0.0356(5) Uani d . 1 . .
C C18 0.4911(2) 1.06620(16) 0.34063(14) 0.0440(5) Uani d . 1 A .
H H18A 0.4299 1.0464 0.3815 0.066 Uiso calc R 1 . .
H H18B 0.4454 1.0383 0.2751 0.066 Uiso calc R 1 . .
H H18C 0.4974 1.1434 0.3379 0.066 Uiso calc R 1 . .

loop_
_atom_site_aniso_label
_atom_site_aniso_U_11
_atom_site_aniso_U_22
_atom_site_aniso_U_33
_atom_site_aniso_U_12
_atom_site_aniso_U_13
_atom_site_aniso_U_23
O1 0.0267(12) 0.0302(13) 0.0305(10) 0.0069(10) 0.0091(9) 0.0072(9)
O2 0.0547(13) 0.0587(18) 0.0618(15) 0.0211(12) 0.0330(11) 0.0354(13)
O3 0.0290(10) 0.0312(13) 0.0259(10) 0.0015(10) 0.0129(7) 0.0005(9)
O4 0.0803(11) 0.0572(11) 0.0385(9) 0.0237(9) 0.0327(8) 0.0129(8)
N1 0.0276(8) 0.0302(9) 0.0226(8) -0.0031(7) 0.0077(7) -0.0002(7)
N2 0.0297(8) 0.0258(9) 0.0262(8) -0.0013(7) 0.0111(7) 0.0033(7)
C1 0.0250(10) 0.0310(11) 0.0178(9) -0.0021(9) 0.0053(7) 0.0027(8)
C2 0.0269(10) 0.0361(12) 0.0301(10) -0.0065(9) 0.0099(8) -0.0017(9)
C3 0.0320(10) 0.0275(11) 0.0376(11) -0.0008(9) 0.0189(9) 0.0040(9)
C4 0.0341(18) 0.0317(18) 0.0269(14) 0.0038(14) 0.0114(13) 0.0082(12)
C5 0.0313(16) 0.0350(16) 0.0217(12) 0.0046(13) 0.0050(10) 0.0023(12)
C6 0.0322(10) 0.0232(10) 0.0287(10) 0.0001(9) 0.0039(8) -0.0008(9)
C7 0.0317(10) 0.0270(11) 0.0283(10) 0.0031(9) 0.0113(8) 0.0046(9)
C8 0.0256(10) 0.0272(11) 0.0192(9) 0.0025(9) 0.0054(7) 0.0064(8)
C9 0.0242(10) 0.0294(11) 0.0183(9) -0.0004(8) 0.0049(7) 0.0033(8)
C10 0.0374(11) 0.0281(11) 0.0249(10) -0.0003(9) 0.0119(8) 0.0006(8)
C11 0.0358(11) 0.0383(13) 0.0232(10) 0.0095(10) 0.0100(8) 0.0026(9)
C12 0.0247(10) 0.0466(13) 0.0252(10) 0.0001(9) 0.0090(8) 0.0018(9)
C13 0.0283(10) 0.0353(12) 0.0290(10) -0.0065(9) 0.0084(8) -0.0001(9)
C14 0.0249(9) 0.0255(10) 0.0196(9) 0.0003(8) 0.0052(7) 0.0039(8)
C15 0.0469(13) 0.0754(18) 0.0350(13) 0.0269(13) 0.0170(10) 0.0208(13)
C16 0.0370(11) 0.0346(12) 0.0385(12) 0.0096(10) 0.0113(9) 0.0053(9)
C17 0.0449(12) 0.0364(12) 0.0322(11) 0.0029(10) 0.0215(9) -0.0044(10)
C18 0.0459(13) 0.0441(13) 0.0512(13) 0.0050(11) 0.0284(11) -0.0039(11)

loop_
_atom_type_symbol
_atom_type_description
_atom_type_scat_dispersion_real
_atom_type_scat_dispersion_imag
_atom_type_scat_source
C C 0.0033 0.0016 'International Tables Vol C Tables 4.2.6.8 and 6.1.1.4'
H H 0.0000 0.0000 'International Tables Vol C Tables 4.2.6.8 and 6.1.1.4'
N N 0.0061 0.0033 'International Tables Vol C Tables 4.2.6.8 and 6.1.1.4'
O O 0.0106 0.0060 'International Tables Vol C Tables 4.2.6.8 and 6.1.1.4'

loop_
_geom_angle_atom_site_label_1
_geom_angle_atom_site_label_2
_geom_angle_atom_site_label_3
_geom_angle
C15 O1 C4 118.5(2)
C17 O3 C5 117.07(17)
C5B O1B C15 117.7(5)
C17 O3B C4B 121.4(6)
C1 N1 C9 116.98(15)
C8 N2 C14 117.50(15)
N1 C1 C8 122.05(15)
N1 C1 C2 116.74(16)
C8 C1 C2 121.20(16)
C1 C2 C3 113.70(13)
C1 C2 H2A 108.8
C3 C2 H2A 108.8
C1 C2 H2B 108.8
C3 C2 H2B 108.8
H2A C2 H2B 107.7
C4B C3 C4 25.4(3)
C4B C3 C2 115.7(4)
C4 C3 C2 118.38(16)
C4B C3 H3A 85.8
C4 C3 H3A 107.7
C2 C3 H3A 107.7
C4B C3 H3B 128.2
C4 C3 H3B 107.7
C2 C3 H3B 107.7
H3A C3 H3B 107.1
O1 C4 C5 106.2(2)
O1 C4 C3 108.3(2)
C5 C4 C3 119.8(2)
O1 C4 H4 107.3
C5 C4 H4 107.3
C3 C4 H4 107.3
O3 C5 C4 109.7(2)
O3 C5 C6 107.86(17)
C4 C5 C6 117.6(2)
O3 C5 H5 107.1
C4 C5 H5 107.1
C6 C5 H5 107.1
C3 C4B O3B 105.0(6)
C3 C4B C5B 120.7(7)
O3B C4B C5B 108.7(8)
C3 C4B H4B 107.2
O3B C4B H4B 107.2
C5B C4B H4B 107.2
O1B C5B C4B 110.4(7)
O1B C5B C6 112.2(5)
C4B C5B C6 116.5(6)
O1B C5B H5B 105.6
C4B C5B H5B 105.6
C6 C5B H5B 105.6
C5 C6 C7 117.86(15)
C5 C6 C5B 38.4(3)
C7 C6 C5B 117.2(3)
C5 C6 H6A 107.8
C7 C6 H6A 107.8
C5B C6 H6A 72.2
C5 C6 H6B 107.8
C7 C6 H6B 107.8
C5B C6 H6B 132.9
H6A C6 H6B 107.2
C8 C7 C6 114.43(14)
C8 C7 H7A 108.7
C6 C7 H7A 108.7
C8 C7 H7B 108.7
C6 C7 H7B 108.7
H7A C7 H7B 107.6
N2 C8 C1 121.52(16)
N2 C8 C7 116.51(15)
C1 C8 C7 121.94(15)
N1 C9 C14 121.09(16)
N1 C9 C10 119.45(16)
C14 C9 C10 119.46(15)
C11 C10 C9 119.70(17)
C11 C10 H10 120.2
C9 C10 H10 120.2
C10 C11 C12 120.79(18)
C10 C11 H11 119.6
C12 C11 H11 119.6
C13 C12 C11 120.74(17)
C13 C12 H12 119.6
C11 C12 H12 119.6
C12 C13 C14 119.81(17)
C12 C13 H13 120.1
C14 C13 H13 120.1
N2 C14 C9 120.83(15)
N2 C14 C13 119.68(16)
C9 C14 C13 119.49(16)
O2B C15 O2 50.8(3)
O2B C15 O1 99.8(3)
O2 C15 O1 121.3(2)
O2B C15 C16 129.6(3)
O2 C15 C16 122.0(2)
O1 C15 C16 115.4(2)
O2B C15 O1B 105.8(4)
O2 C15 O1B 141.2(3)
O1 C15 O1B 22.1(2)
C16 C15 O1B 96.8(3)
C15 C16 H16A 109.5
C15 C16 H16B 109.5
H16A C16 H16B 109.5
C15 C16 H16C 109.5
H16A C16 H16C 109.5
H16B C16 H16C 109.5
O4 C17 O3B 114.1(3)
O4 C17 O3 123.84(18)
O3B C17 O3 29.9(3)
O4 C17 C18 127.03(18)
O3B C17 C18 115.1(3)
O3 C17 C18 108.62(17)
C17 C18 H18A 109.5
C17 C18 H18B 109.5
H18A C18 H18B 109.5
C17 C18 H18C 109.5
H18A C18 H18C 109.5
H18B C18 H18C 109.5

loop_
_geom_bond_atom_site_label_1
_geom_bond_atom_site_label_2
_geom_bond_distance
O1 C15 1.317(2)
O1 C4 1.452(4)
O2 C15 1.253(3)
O3 C17 1.390(2)
O3 C5 1.447(3)
O1B C5B 1.489(10)
O1B C15 1.566(7)
O2B C15 1.237(6)
O3B C17 1.326(7)
O3B C4B 1.467(11)
O4 C17 1.201(2)
N1 C1 1.314(2)
N1 C9 1.372(2)
N2 C8 1.314(2)
N2 C14 1.369(2)
C1 C8 1.432(2)
C1 C2 1.506(2)
C2 C3 1.537(2)
C2 H2A 0.9900
C2 H2B 0.9900
C3 C4B 1.442(10)
C3 C4 1.532(3)
C3 H3A 0.9900
C3 H3B 0.9900
C4 C5 1.526(4)
C4 H4 1.0000
C5 C6 1.530(3)
C5 H5 1.0000
C4B C5B 1.546(12)
C4B H4B 1.0000
C5B C6 1.553(7)
C5B H5B 1.0000
C6 C7 1.531(2)
C6 H6A 0.9900
C6 H6B 0.9900
C7 C8 1.501(2)
C7 H7A 0.9900
C7 H7B 0.9900
C9 C14 1.406(2)
C9 C10 1.410(2)
C10 C11 1.366(2)
C10 H10 0.9500
C11 C12 1.398(2)
C11 H11 0.9500
C12 C13 1.364(2)
C12 H12 0.9500
C13 C14 1.409(2)
C13 H13 0.9500
C15 C16 1.467(3)
C16 H16A 0.9800
C16 H16B 0.9800
C16 H16C 0.9800
C17 C18 1.468(2)
C18 H18A 0.9800
C18 H18B 0.9800
C18 H18C 0.9800

loop_
_geom_hbond_atom_site_label_D
_geom_hbond_atom_site_label_H
_geom_hbond_atom_site_label_A
_geom_hbond_site_symmetry_A
_geom_hbond_distance_DH
_geom_hbond_distance_HA
_geom_hbond_distance_DA
_geom_hbond_angle_DHA
C16 H16A N2 2_745 0.98 2.60 3.523(2) 156.3
C18 H18C N1 2_655 0.98 2.59 3.529(2) 159.5

loop_
_geom_torsion_atom_site_label_1
_geom_torsion_atom_site_label_2
_geom_torsion_atom_site_label_3
_geom_torsion_atom_site_label_4
_geom_torsion
C9 N1 C1 C8 -0.2(2)
C9 N1 C1 C2 -179.36(14)
N1 C1 C2 C3 88.39(19)
C8 C1 C2 C3 -90.8(2)
C1 C2 C3 C4B 78.1(4)
C1 C2 C3 C4 49.6(2)
C15 O1 C4 C5 136.7(2)
C15 O1 C4 C3 -93.4(2)
C4B C3 C4 O1 -160.1(11)
C2 C3 C4 O1 -69.6(2)
C4B C3 C4 C5 -38.2(10)
C2 C3 C4 C5 52.4(3)
C17 O3 C5 C4 72.6(2)
C17 O3 C5 C6 -158.2(2)
O1 C4 C5 O3 155.86(18)
C3 C4 C5 O3 32.9(3)
O1 C4 C5 C6 32.2(3)
C3 C4 C5 C6 -90.8(3)
C4 C3 C4B O3B 163.3(14)
C2 C3 C4B O3B 60.7(6)
C4 C3 C4B C5B 40.2(7)
C2 C3 C4B C5B -62.4(9)
C17 O3B C4B C3 126.7(7)
C17 O3B C4B C5B -102.8(8)
C15 O1B C5B C4B -52.7(8)
C15 O1B C5B C6 175.6(4)
C3 C4B C5B O1B -34.3(10)
O3B C4B C5B O1B -155.6(6)
C3 C4B C5B C6 95.1(9)
O3B C4B C5B C6 -26.2(9)
O3 C5 C6 C7 -57.0(2)
C4 C5 C6 C7 67.6(3)
O3 C5 C6 C5B -156.5(5)
C4 C5 C6 C5B -31.9(5)
O1B C5B C6 C5 166.2(8)
C4B C5B C6 C5 37.6(5)
O1B C5B C6 C7 64.8(6)
C4B C5B C6 C7 -63.8(7)
C5 C6 C7 C8 -81.2(2)
C5B C6 C7 C8 -37.7(4)
C14 N2 C8 C1 -0.4(2)
C14 N2 C8 C7 177.43(14)
N1 C1 C8 N2 1.0(2)
C2 C1 C8 N2 -179.89(14)
N1 C1 C8 C7 -176.75(15)
C2 C1 C8 C7 2.4(2)
C6 C7 C8 N2 -93.89(18)
C6 C7 C8 C1 84.0(2)
C1 N1 C9 C14 -1.0(2)
C1 N1 C9 C10 179.58(15)
N1 C9 C10 C11 179.01(15)
C14 C9 C10 C11 -0.4(2)
C9 C10 C11 C12 -0.6(3)
C10 C11 C12 C13 0.6(3)
C11 C12 C13 C14 0.4(3)
C8 N2 C14 C9 -0.8(2)
C8 N2 C14 C13 178.79(15)
N1 C9 C14 N2 1.6(2)
C10 C9 C14 N2 -179.01(15)
N1 C9 C14 C13 -178.00(15)
C10 C9 C14 C13 1.4(2)
C12 C13 C14 N2 179.01(15)
C12 C13 C14 C9 -1.4(2)
C4 O1 C15 O2B -44.0(4)
C4 O1 C15 O2 5.8(4)
C4 O1 C15 C16 173.0(2)
C4 O1 C15 O1B -152.0(9)
C5B O1B C15 O2B -30.8(7)
C5B O1B C15 O2 15.1(9)
C5B O1B C15 O1 46.2(6)
C5B O1B C15 C16 -165.3(5)
C4B O3B C17 O4 -2.7(8)
C4B O3B C17 O3 113.8(10)
C4B O3B C17 C18 -162.3(6)
C5 O3 C17 O4 -0.3(3)
C5 O3 C17 O3B -79.9(6)
C5 O3 C17 C18 172.02(19)
